data_2216742
loop_
_publ_author_name
'Qiu, Yu-E'
'Jin, Mei-Fang'
'Zhang, Xiu-Ling'

_publ_section_title
<i>catena</i>-Poly[[[5-(2-pyridyl)tetrazolato-\k^2^<i>N</i>^1^,<i>N</i>^5^]copper(II)]-\m-5-(2-pyridyl)tetrazolato-\k^2^<i>N</i>^1^,<i>N</i>^5^:<i>N</i>^3^]
_journal_coeditor_code RZ2170
_journal_issue 12
_journal_name_full 'Acta Crystallographica Section E'
_journal_page_first m2894
_journal_page_last m2894
_journal_paper_doi 10.1107/S1600536807053597
_journal_volume 63
_journal_year 2007
_chemical_formula_iupac '[Cu (C6 H5 N5)2]'
_chemical_formula_moiety 'C12 H8 Cu N10'
_chemical_formula_sum 'C12 H8 Cu N10'
_chemical_formula_weight 355.82
_chemical_name_systematic
;
catena-Poly[[[5-(2-pyridyl)tetrazolato-\k^2^N^1^,N^5^]copper(II)]-\m-
5-(2-pyridyl)tetrazolato-\k^2^N^1^,N^5^:N^3^]
;
_space_group_IT_number 61
_symmetry_cell_setting orthorhombic
_symmetry_space_group_name_Hall '-P 2ac 2ab'
_symmetry_space_group_name_H-M 'P b c a'
_atom_sites_solution_hydrogens geom
_atom_sites_solution_primary direct
_atom_sites_solution_secondary difmap
_cell_angle_alpha 90.00
_cell_angle_beta 90.00
_cell_angle_gamma 90.00
_cell_formula_units_Z 8
_cell_length_a 8.5905(9)
_cell_length_b 14.8361(16)
_cell_length_c 20.905(2)
_cell_measurement_reflns_used 5746
_cell_measurement_temperature 294(2)
_cell_measurement_theta_max 26.3372
_cell_measurement_theta_min 2.9081
_cell_volume 2664.3(5)
_computing_cell_refinement 'SAINT (Bruker, 1998)'
_computing_data_collection 'SMART (Bruker, 1998)'
_computing_data_reduction 'SAINT (Bruker, 1998)'
_computing_molecular_graphics 'SHELXTL (Bruker, 1998)'
_computing_publication_material 'SHELXTL (Bruker, 1998)'
_computing_structure_refinement 'SHELXL97 (Sheldrick, 1997)'
_computing_structure_solution 'SHELXS97 (Sheldrick, 1997)'
_diffrn_ambient_temperature 294(2)
_diffrn_measured_fraction_theta_full 1.000
_diffrn_measured_fraction_theta_max 1.000
_diffrn_measurement_device_type 'Bruker SMART CCD area-detector'
_diffrn_measurement_method '\f and \w'
_diffrn_radiation_monochromator graphite
_diffrn_radiation_source 'fine-focus sealed tube'
_diffrn_radiation_type MoK\a
_diffrn_radiation_wavelength 0.71073
_diffrn_reflns_av_R_equivalents 0.0344
_diffrn_reflns_av_sigmaI/netI 0.0219
_diffrn_reflns_limit_h_max 5
_diffrn_reflns_limit_h_min -10
_diffrn_reflns_limit_k_max 15
_diffrn_reflns_limit_k_min -17
_diffrn_reflns_limit_l_max 24
_diffrn_reflns_limit_l_min -24
_diffrn_reflns_number 12543
_diffrn_reflns_theta_full 25.01
_diffrn_reflns_theta_max 25.01
_diffrn_reflns_theta_min 1.95
_diffrn_standards_number 0
_exptl_absorpt_coefficient_mu 1.657
_exptl_absorpt_correction_T_max 0.630
_exptl_absorpt_correction_T_min 0.584
_exptl_absorpt_correction_type multi-scan
_exptl_absorpt_process_details '(SADABS; Bruker, 1998)'
_exptl_crystal_colour black
_exptl_crystal_density_diffrn 1.774
_exptl_crystal_density_method 'not measured'
_exptl_crystal_description block
_exptl_crystal_F_000 1432
_exptl_crystal_size_max 0.30
_exptl_crystal_size_mid 0.28
_exptl_crystal_size_min 0.28
_refine_diff_density_max 0.252
_refine_diff_density_min -0.306
_refine_ls_extinction_method none
_refine_ls_goodness_of_fit_ref 1.049
_refine_ls_hydrogen_treatment constr
_refine_ls_matrix_type full
_refine_ls_number_parameters 208
_refine_ls_number_reflns 2348
_refine_ls_number_restraints 0
_refine_ls_restrained_S_all 1.049
_refine_ls_R_factor_all 0.0343
_refine_ls_R_factor_gt 0.0249
_refine_ls_shift/su_max 0.001
_refine_ls_shift/su_mean 0.000
_refine_ls_structure_factor_coef Fsqd
_refine_ls_weighting_details 'calc w = 1/[\s^2^(Fo^2^)+(0.0285P)^2^+2.1688P] where P=(Fo^2^+2Fc^2^)/3'
_refine_ls_weighting_scheme calc
_refine_ls_wR_factor_gt 0.0609
_refine_ls_wR_factor_ref 0.0662
_reflns_number_gt 1951
_reflns_number_total 2348
_reflns_threshold_expression I>2\s(I)
_cod_data_source_file rz2170.cif
_cod_data_source_block I
_cod_depositor_comments
;
The following automatic conversions were performed:
'_geom_bond_publ_flag' value 'Yes' changed to 'yes' according to
'/home/saulius/struct/CIF-dictionaries/cif_core.dic' dictionary named
'cif_core.dic' version 2.4.1 from 2010-06-29 (5
times).

'_geom_angle_publ_flag' value 'Yes' changed to 'yes' according to
'/home/saulius/struct/CIF-dictionaries/cif_core.dic' dictionary named
'cif_core.dic' version 2.4.1 from 2010-06-29 (10 times).

Automatic conversion script
Id: cif_fix_enum 1527 2010-12-29 10:47:43Z saulius 

The following automatic conversions were performed:

'_geom_bond_publ_flag' value 'Yes' changed to 'yes' according to
/home/saulius/struct/CIF-dictionaries/cif_core.dic dictionary named
'cif_core.dic' version 2.4.1 from 2010-06-29 (5
times).

'_geom_angle_publ_flag' value 'Yes' changed to 'yes'
according to /home/saulius/struct/CIF-dictionaries/cif_core.dic
dictionary named 'cif_core.dic' version 2.4.1 from 2010-06-29 (10
times).

Automatic conversion script
Id: cif_fix_values 1715 2011-07-08 13:25:40Z adriana 
;
_cod_database_code 2216742
_cod_database_fobs_code 2216742

loop_
_symmetry_equiv_pos_as_xyz
'x, y, z'
'-x+1/2, -y, z+1/2'
'-x, y+1/2, -z+1/2'
'x+1/2, -y+1/2, -z'
'-x, -y, -z'
'x-1/2, y, -z-1/2'
'x, -y-1/2, z-1/2'
'-x-1/2, y-1/2, z'

loop_
_atom_site_type_symbol
_atom_site_label
_atom_site_fract_x
_atom_site_fract_y
_atom_site_fract_z
_atom_site_U_iso_or_equiv
_atom_site_adp_type
_atom_site_calc_flag
_atom_site_refinement_flags
_atom_site_occupancy
Cu Cu1 0.14469(3) 0.665133(18) 0.410674(12) 0.02476(11) Uani d . 1
N N1 0.0006(2) 0.70131(12) 0.48135(8) 0.0251(4) Uani d . 1
N N2 -0.1087(2) 0.76313(13) 0.49385(9) 0.0283(5) Uani d . 1
N N3 -0.1560(2) 0.74998(13) 0.55297(9) 0.0278(4) Uani d . 1
N N4 -0.0808(2) 0.68002(13) 0.58008(9) 0.0298(5) Uani d . 1
N N5 0.1939(2) 0.56565(12) 0.47656(9) 0.0255(4) Uani d . 1
N N6 0.2346(2) 0.60614(13) 0.33463(9) 0.0325(5) Uani d . 1
N N7 0.3321(3) 0.53800(15) 0.31895(11) 0.0449(6) Uani d . 1
N N8 0.3451(3) 0.53719(16) 0.25631(11) 0.0465(6) Uani d . 1
N N9 0.2584(3) 0.60382(15) 0.23010(9) 0.0409(6) Uani d . 1
N N10 0.0545(2) 0.74744(13) 0.34215(8) 0.0283(4) Uani d . 1
C C1 0.0149(3) 0.65195(15) 0.53450(10) 0.0238(5) Uani d . 1
C C2 0.1234(3) 0.57621(15) 0.53389(11) 0.0258(5) Uani d . 1
C C3 0.1519(3) 0.51949(16) 0.58505(11) 0.0323(6) Uani d . 1
H H3A 0.1013 0.5280 0.6239 0.039 Uiso calc R 1
C C4 0.2575(3) 0.44974(17) 0.57718(12) 0.0381(6) Uani d . 1
H H4A 0.2803 0.4111 0.6109 0.046 Uiso calc R 1
C C5 0.3281(3) 0.43854(17) 0.51872(13) 0.0369(6) Uani d . 1
H H5A 0.3986 0.3918 0.5124 0.044 Uiso calc R 1
C C6 0.2936(3) 0.49731(16) 0.46930(12) 0.0311(6) Uani d . 1
H H6A 0.3413 0.4890 0.4298 0.037 Uiso calc R 1
C C7 0.1927(3) 0.64422(16) 0.27966(11) 0.0301(6) Uani d . 1
C C8 0.0905(3) 0.72220(16) 0.28170(10) 0.0292(5) Uani d . 1
C C9 0.0337(3) 0.76779(18) 0.22914(11) 0.0387(6) Uani d . 1
H H9A 0.0582 0.7485 0.1880 0.046 Uiso calc R 1
C C10 -0.0593(3) 0.84200(18) 0.23832(12) 0.0410(6) Uani d . 1
H H10A -0.0991 0.8733 0.2034 0.049 Uiso calc R 1
C C11 -0.0928(3) 0.86950(19) 0.29970(12) 0.0419(7) Uani d . 1
H H11A -0.1535 0.9204 0.3069 0.050 Uiso calc R 1
C C12 -0.0350(3) 0.82024(17) 0.35020(12) 0.0377(6) Uani d . 1
H H12A -0.0592 0.8384 0.3916 0.045 Uiso calc R 1

loop_
_atom_site_aniso_label
_atom_site_aniso_U_11
_atom_site_aniso_U_22
_atom_site_aniso_U_33
_atom_site_aniso_U_12
_atom_site_aniso_U_13
_atom_site_aniso_U_23
Cu1 0.02785(17) 0.02881(17) 0.01762(16) 0.00286(12) 0.00096(12) -0.00109(11)
N1 0.0264(10) 0.0279(10) 0.0210(9) 0.0031(9) 0.0021(8) 0.0001(8)
N2 0.0309(11) 0.0313(11) 0.0228(10) 0.0050(9) 0.0038(8) -0.0004(8)
N3 0.0305(11) 0.0311(10) 0.0220(10) 0.0039(9) 0.0024(8) -0.0012(8)
N4 0.0326(11) 0.0351(11) 0.0217(10) 0.0017(9) 0.0011(9) -0.0008(8)
N5 0.0254(10) 0.0260(10) 0.0251(10) -0.0008(8) -0.0009(8) -0.0021(8)
N6 0.0363(12) 0.0352(11) 0.0259(10) 0.0045(10) 0.0019(9) -0.0047(9)
N7 0.0533(15) 0.0455(13) 0.0359(13) 0.0122(12) 0.0062(11) -0.0072(10)
N8 0.0541(15) 0.0503(14) 0.0352(13) 0.0064(12) 0.0087(11) -0.0113(11)
N9 0.0461(14) 0.0500(14) 0.0265(11) -0.0022(12) 0.0059(10) -0.0100(10)
N10 0.0316(11) 0.0346(11) 0.0187(9) -0.0001(10) -0.0008(8) 0.0002(8)
C1 0.0230(12) 0.0298(12) 0.0186(11) -0.0030(10) -0.0007(9) -0.0020(9)
C2 0.0250(12) 0.0279(12) 0.0244(12) -0.0036(10) -0.0029(10) -0.0017(9)
C3 0.0369(14) 0.0356(14) 0.0246(12) -0.0007(12) -0.0005(11) 0.0019(10)
C4 0.0440(16) 0.0343(14) 0.0358(14) 0.0007(12) -0.0093(12) 0.0083(11)
C5 0.0350(15) 0.0292(13) 0.0465(16) 0.0065(12) -0.0070(12) 0.0008(11)
C6 0.0279(13) 0.0323(13) 0.0330(13) 0.0024(11) 0.0009(11) -0.0032(10)
C7 0.0309(13) 0.0378(14) 0.0217(12) -0.0077(11) 0.0010(10) -0.0056(10)
C8 0.0280(13) 0.0389(14) 0.0208(12) -0.0072(11) -0.0009(10) -0.0005(10)
C9 0.0432(16) 0.0538(16) 0.0191(12) -0.0038(14) 0.0000(11) 0.0016(11)
C10 0.0463(16) 0.0495(16) 0.0273(14) 0.0014(14) -0.0035(12) 0.0122(12)
C11 0.0477(17) 0.0437(15) 0.0343(15) 0.0087(13) 0.0033(12) 0.0085(12)
C12 0.0485(17) 0.0400(15) 0.0245(13) 0.0088(13) 0.0035(12) 0.0008(11)

loop_
_atom_type_symbol
_atom_type_description
_atom_type_scat_dispersion_real
_atom_type_scat_dispersion_imag
_atom_type_scat_source
C C 0.0033 0.0016 'International Tables Vol C Tables 4.2.6.8 and 6.1.1.4'
H H 0.0000 0.0000 'International Tables Vol C Tables 4.2.6.8 and 6.1.1.4'
N N 0.0061 0.0033 'International Tables Vol C Tables 4.2.6.8 and 6.1.1.4'
O O 0.0106 0.0060 'International Tables Vol C Tables 4.2.6.8 and 6.1.1.4'
Cu Cu 0.3201 1.2651 'International Tables Vol C Tables 4.2.6.8 and 6.1.1.4'

loop_
_geom_angle_atom_site_label_1
_geom_angle_atom_site_label_2
_geom_angle_atom_site_label_3
_geom_angle_site_symmetry_3
_geom_angle
_geom_angle_publ_flag
N1 Cu1 N3 4_566 94.06(7) yes
N1 Cu1 N5 . 79.95(7) yes
N1 Cu1 N10 . 97.09(8) yes
N5 Cu1 N3 4_566 91.09(7) yes
N6 Cu1 N1 . 163.06(8) yes
N6 Cu1 N3 4_566 102.82(8) yes
N6 Cu1 N5 . 98.08(8) yes
N6 Cu1 N10 . 81.26(8) yes
N10 Cu1 N3 4_566 101.01(7) yes
N10 Cu1 N5 . 167.75(8) yes
C1 N1 N2 . 106.11(18) ?
C1 N1 Cu1 . 114.22(15) ?
N2 N1 Cu1 . 139.65(14) ?
N3 N2 N1 . 107.36(17) ?
N2 N3 N4 . 111.19(17) ?
N2 N3 Cu1 4_466 117.88(14) ?
N4 N3 Cu1 4_466 130.67(14) ?
C1 N4 N3 . 103.71(18) ?
C6 N5 C2 . 118.4(2) ?
C6 N5 Cu1 . 126.76(16) ?
C2 N5 Cu1 . 114.68(15) ?
C7 N6 N7 . 106.01(19) ?
C7 N6 Cu1 . 113.68(16) ?
N7 N6 Cu1 . 140.28(16) ?
N8 N7 N6 . 107.5(2) ?
N7 N8 N9 . 110.5(2) ?
C7 N9 N8 . 104.4(2) ?
C12 N10 C8 . 118.2(2) ?
C12 N10 Cu1 . 127.96(15) ?
C8 N10 Cu1 . 113.84(16) ?
N4 C1 N1 . 111.6(2) ?
N4 C1 C2 . 130.1(2) ?
N1 C1 C2 . 118.24(19) ?
N5 C2 C3 . 122.4(2) ?
N5 C2 C1 . 112.50(19) ?
C3 C2 C1 . 125.1(2) ?
C2 C3 C4 . 118.6(2) ?
C2 C3 H3A . 120.7 ?
C4 C3 H3A . 120.7 ?
C5 C4 C3 . 119.0(2) ?
C5 C4 H4A . 120.5 ?
C3 C4 H4A . 120.5 ?
C4 C5 C6 . 119.5(2) ?
C4 C5 H5A . 120.2 ?
C6 C5 H5A . 120.2 ?
N5 C6 C5 . 122.1(2) ?
N5 C6 H6A . 119.0 ?
C5 C6 H6A . 119.0 ?
N9 C7 N6 . 111.6(2) ?
N9 C7 C8 . 129.9(2) ?
N6 C7 C8 . 118.5(2) ?
N10 C8 C9 . 121.8(2) ?
N10 C8 C7 . 112.7(2) ?
C9 C8 C7 . 125.5(2) ?
C10 C9 C8 . 119.2(2) ?
C10 C9 H9A . 120.4 ?
C8 C9 H9A . 120.4 ?
C9 C10 C11 . 119.3(2) ?
C9 C10 H10A . 120.3 ?
C11 C10 H10A . 120.3 ?
C12 C11 C10 . 118.8(3) ?
C12 C11 H11A . 120.6 ?
C10 C11 H11A . 120.6 ?
N10 C12 C11 . 122.7(2) ?
N10 C12 H12A . 118.7 ?
C11 C12 H12A . 118.7 ?

loop_
_geom_bond_atom_site_label_1
_geom_bond_atom_site_label_2
_geom_bond_site_symmetry_2
_geom_bond_distance
_geom_bond_publ_flag
Cu1 N1 . 2.0005(18) yes
Cu1 N3 4_566 2.2574(19) yes
Cu1 N5 . 2.0625(19) yes
Cu1 N6 . 1.9723(19) yes
Cu1 N10 . 2.0355(19) yes
N1 C1 . 1.336(3) ?
N1 N2 . 1.339(3) ?
N2 N3 . 1.315(3) ?
N3 N4 . 1.348(3) ?
N3 Cu1 4_466 2.2574(19) ?
N4 C1 . 1.326(3) ?
N5 C6 . 1.336(3) ?
N5 C2 . 1.352(3) ?
N6 C7 . 1.330(3) ?
N6 N7 . 1.353(3) ?
N7 N8 . 1.314(3) ?
N8 N9 . 1.354(3) ?
N9 C7 . 1.323(3) ?
N10 C12 . 1.337(3) ?
N10 C8 . 1.354(3) ?
C1 C2 . 1.460(3) ?
C2 C3 . 1.383(3) ?
C3 C4 . 1.386(4) ?
C3 H3A . 0.9300 ?
C4 C5 . 1.375(4) ?
C4 H4A . 0.9300 ?
C5 C6 . 1.384(3) ?
C5 H5A . 0.9300 ?
C6 H6A . 0.9300 ?
C7 C8 . 1.453(3) ?
C8 C9 . 1.379(3) ?
C9 C10 . 1.374(4) ?
C9 H9A . 0.9300 ?
C10 C11 . 1.377(4) ?
C10 H10A . 0.9300 ?
C11 C12 . 1.377(4) ?
C11 H11A . 0.9300 ?
C12 H12A . 0.9300 ?
